data_9010642
loop_
_publ_author_name
'Peeters, O. M.'
'Vochten, R.'
'Blaton, N.'

_publ_section_title
;The crystal structures of synthetic potassium - transition-metal
 zippeite-group phases Sample: K-Co
;
_journal_name_full 'The Canadian Mineralogist'
_journal_page_first 173
_journal_page_last 182
_journal_paper_doi 10.3749/canmin.46.1.173
_journal_volume 46
_journal_year 2008
_chemical_formula_structural Co0.75K0.5SU2O13H6
_chemical_formula_sum 'Co1.206 H14 K0.77 O26.07 S2 U4'
_space_group_IT_number 15
_symmetry_space_group_name_Hall '-C 2yc'
_symmetry_space_group_name_H-M 'C 1 2/c 1'
_cell_angle_alpha 90
_cell_angle_beta 104.14
_cell_angle_gamma 90
_cell_formula_units_Z 4
_cell_length_a 8.651
_cell_length_b 14.188
_cell_length_c 17.713
_cell_volume 2108.229
_database_code_amcsd 0006163
_exptl_crystal_density_diffrn 4.879
_cod_original_formula_sum 'K.77 Co1.206 U4 S2 O26.07 H14'
_cod_database_code 9010642
_amcsd_formula_title Co0.75K0.5SU2O13H6

loop_
_space_group_symop_operation_xyz
x,y,z
1/2+x,1/2+y,z
x,-y,1/2+z
1/2+x,1/2-y,1/2+z
-x,y,1/2-z
1/2-x,1/2+y,1/2-z
-x,-y,-z
1/2-x,1/2-y,-z

loop_
_atom_site_label
_atom_site_fract_x
_atom_site_fract_y
_atom_site_fract_z
_atom_site_occupancy
_atom_site_U_iso_or_equiv
_atom_site_type_symbol
_atom_site_attached_hydrogens
K 0.19140 0.25100 0.39920 0.38500 0.04620 K 0
Co1 0.94480 0.25130 0.37280 0.48400 0.02250 Co 0
Co2 0.50000 0.24950 0.25000 0.23800 0.01240 Co 0
U1 0.41504 0.01901 0.33474 1.00000 0.00700 U 0
U2 0.91870 -0.01831 0.33490 1.00000 0.01020 U 0
S 0.75100 0.00202 0.50080 1.00000 0.01210 S 0
O1 0.40500 0.14630 0.31820 1.00000 0.01600 O 0
O1* 0.43160 -0.10370 0.36500 1.00000 0.00300 O 0
O2 0.93200 0.10440 0.35970 1.00000 0.03000 O 0
O2* 0.90800 -0.14340 0.31550 1.00000 0.01300 O 0
O3 0.63600 0.00080 0.29570 1.00000 ? O 0
O4 0.15100 0.00690 0.29410 1.00000 0.02700 O 0
O5 0.83850 -0.05920 0.45420 1.00000 0.01800 O 0
O6 0.69660 -0.06000 0.55410 1.00000 0.00200 O 0
O7 0.62160 0.05250 0.45370 1.00000 0.01000 O 0
O8 0.86500 0.07380 0.55160 1.00000 0.00500 O 0
Wat9 0.70690 0.24800 0.33460 1.00000 0.02300 O 2
Wat10 0.19500 0.24200 0.42640 0.76000 0.01400 O 2
Wat11 0.95370 0.25200 0.49680 1.00000 0.06200 O 2
Wat12 0.00000 0.24800 0.25000 0.55000 0.05800 O 2

loop_
_cod_changelog_entry_id
_cod_changelog_entry_author
_cod_changelog_entry_date
_cod_changelog_entry_text
1
;cod-tools version 3.8.0
Id: cif_guess_AMCSD_atom_types 9581 2023-05-17 12:35:41Z saulius
;
2023-05-18T11:41:13+03:00
;Derived atom types and hydrogen counts
from atom names that follow the AMCSD naming convention
(Wat == water, O-H == hydroxyl).
;

loop_
_cod_related_entry_id
_cod_related_entry_database
_cod_related_entry_code
1 AMCSD 0006163
